data_4324552
loop_
_publ_author_name
'Meisu Zhou'
'Tao Gong'
'Xiaoli Qiao'
'Hongbo Tong'
'Jianping Guo'
'Diansheng Liu'

_publ_section_title
;
 Magnesium(II) Complexes of 2,4-N,N'-Disubstituted 1,3,5-Triazapentadienyl
 Ligands: Synthesis and Characterization of
 [N(Dipp)C(NMe2)NC(NMe2)N(SiMe3)MgBr]2 and [N(R)C(R')NC(R')N(SiMe3)]2Mg
 (Dipp = 2,6-iPr2-C6H3, R = Ph, SiMe3; R' = NMe2, 1-piperidino)
;
_journal_name_full 'Inorganic Chemistry'
_journal_page_first 1926
_journal_page_last 1930
_journal_paper_doi 10.1021/ic102401w
_journal_volume 50
_journal_year 2011
_chemical_formula_sum 'C43 H78 Br2 Cl2 Mg2 N10 Si2'
_chemical_formula_weight 1070.67
_chemical_name_systematic
; 
 ? 
;
_space_group_IT_number 2
_symmetry_cell_setting triclinic
_symmetry_space_group_name_Hall '-P 1'
_symmetry_space_group_name_H-M 'P -1'
_atom_sites_solution_hydrogens geom
_atom_sites_solution_primary direct
_atom_sites_solution_secondary difmap
_audit_creation_method SHELXL-97
_cell_angle_alpha 73.8230(10)
_cell_angle_beta 82.7830(10)
_cell_angle_gamma 76.2170(10)
_cell_formula_units_Z 2
_cell_length_a 12.3170(8)
_cell_length_b 13.8217(9)
_cell_length_c 17.1073(11)
_cell_measurement_reflns_used 6455
_cell_measurement_temperature 213(2)
_cell_measurement_theta_max 27.3415
_cell_measurement_theta_min 2.4835
_cell_volume 2711.0(3)
_computing_cell_refinement SAINT
_computing_data_collection SMART
_computing_data_reduction SAINT
_computing_molecular_graphics SHELXTL
_computing_publication_material SHELXTL
_computing_structure_refinement 'SHELXL-97 (Sheldrick, 1997)'
_computing_structure_solution 'SHELXS-97 (Sheldrick, 1990)'
_diffrn_ambient_temperature 213(2)
_diffrn_measured_fraction_theta_full 0.981
_diffrn_measured_fraction_theta_max 0.981
_diffrn_measurement_device_type 'ccd area scan'
_diffrn_measurement_method \w
_diffrn_radiation_monochromator graphite
_diffrn_radiation_source 'fine-focus sealed tube'
_diffrn_radiation_type MoK\a
_diffrn_radiation_wavelength 0.71073
_diffrn_reflns_av_R_equivalents 0.0126
_diffrn_reflns_av_sigmaI/netI 0.0308
_diffrn_reflns_limit_h_max 14
_diffrn_reflns_limit_h_min -12
_diffrn_reflns_limit_k_max 16
_diffrn_reflns_limit_k_min -16
_diffrn_reflns_limit_l_max 20
_diffrn_reflns_limit_l_min -14
_diffrn_reflns_number 11323
_diffrn_reflns_theta_full 25.01
_diffrn_reflns_theta_max 25.01
_diffrn_reflns_theta_min 1.73
_diffrn_standards_decay_% 2.44
_exptl_absorpt_coefficient_mu 1.700
_exptl_absorpt_correction_T_max 0.7273
_exptl_absorpt_correction_T_min 0.6295
_exptl_absorpt_correction_type multi-scan
_exptl_absorpt_process_details sadabs
_exptl_crystal_colour colorless
_exptl_crystal_density_diffrn 1.312
_exptl_crystal_description block
_exptl_crystal_F_000 1124
_exptl_crystal_size_max 0.30
_exptl_crystal_size_mid 0.20
_exptl_crystal_size_min 0.20
_refine_diff_density_max 0.541
_refine_diff_density_min -0.268
_refine_diff_density_rms 0.053
_refine_ls_extinction_method none
_refine_ls_goodness_of_fit_ref 1.055
_refine_ls_hydrogen_treatment constr
_refine_ls_matrix_type full
_refine_ls_number_parameters 572
_refine_ls_number_reflns 9387
_refine_ls_number_restraints 0
_refine_ls_restrained_S_all 1.055
_refine_ls_R_factor_all 0.0419
_refine_ls_R_factor_gt 0.0337
_refine_ls_shift/su_max 0.002
_refine_ls_shift/su_mean 0.000
_refine_ls_structure_factor_coef Fsqd
_refine_ls_weighting_details 'calc w=1/[\s^2^(Fo^2^)+(0.0536P)^2^+0.5842P] where P=(Fo^2^+2Fc^2^)/3'
_refine_ls_weighting_scheme calc
_refine_ls_wR_factor_gt 0.0893
_refine_ls_wR_factor_ref 0.0940
_reflns_number_gt 7904
_reflns_number_total 9387
_reflns_threshold_expression >2sigma(I)
_cod_data_source_file ic102401w_si_001_1.cif
_cod_data_source_block s625p
_cod_database_code 4324552

loop_
_symmetry_equiv_pos_as_xyz
'x, y, z'
'-x, -y, -z'

loop_
_atom_site_label
_atom_site_type_symbol
_atom_site_fract_x
_atom_site_fract_y
_atom_site_fract_z
_atom_site_U_iso_or_equiv
_atom_site_adp_type
_atom_site_occupancy
_atom_site_symmetry_multiplicity
_atom_site_calc_flag
_atom_site_refinement_flags
Mg1 Mg 0.96933(6) 0.49523(5) -0.08796(4) 0.02770(16) Uani 1 1 d .
Br1 Br 0.94965(2) 0.648947(19) -0.204480(15) 0.04677(9) Uani 1 1 d .
N1 N 0.89421(15) 0.62611(13) 0.09466(11) 0.0287(4) Uani 1 1 d .
N2 N 0.72328(15) 0.66264(14) 0.02883(12) 0.0347(4) Uani 1 1 d .
N3 N 0.87184(14) 0.51900(13) 0.02290(11) 0.0258(4) Uani 1 1 d .
N4 N 0.73524(16) 0.41915(15) 0.07835(11) 0.0341(4) Uani 1 1 d .
N5 N 0.82802(15) 0.42373(14) -0.05322(11) 0.0299(4) Uani 1 1 d .
Si1 Si 0.76586(6) 0.37368(5) -0.11416(4) 0.03517(15) Uani 1 1 d .
C1 C 0.88472(18) 0.72480(17) 0.10968(14) 0.0313(5) Uani 1 1 d .
C2 C 0.87388(19) 0.73021(18) 0.19156(15) 0.0367(5) Uani 1 1 d .
C3 C 0.8706(2) 0.8244(2) 0.20636(17) 0.0453(6) Uani 1 1 d .
H3 H 0.8636 0.8295 0.2599 0.054 Uiso 1 1 calc R
C4 C 0.8775(2) 0.9106(2) 0.14360(19) 0.0517(7) Uani 1 1 d .
H4 H 0.8735 0.9734 0.1550 0.062 Uiso 1 1 calc R
C5 C 0.8901(2) 0.90438(19) 0.06427(18) 0.0452(6) Uani 1 1 d .
H5 H 0.8960 0.9629 0.0224 0.054 Uiso 1 1 calc R
C6 C 0.89418(19) 0.81148(17) 0.04510(15) 0.0350(5) Uani 1 1 d .
C7 C 0.9128(2) 0.80814(19) -0.04375(15) 0.0401(6) Uani 1 1 d .
H7 H 0.9086 0.7389 -0.0456 0.048 Uiso 1 1 calc R
C8 C 0.8224(3) 0.8847(3) -0.0964(2) 0.0745(10) Uani 1 1 d .
H8A H 0.7500 0.8734 -0.0731 0.112 Uiso 1 1 calc R
H8B H 0.8332 0.8750 -0.1505 0.112 Uiso 1 1 calc R
H8C H 0.8273 0.9537 -0.0987 0.112 Uiso 1 1 calc R
C9 C 1.0280(2) 0.8250(2) -0.07966(18) 0.0559(7) Uani 1 1 d .
H9A H 1.0346 0.8927 -0.0794 0.084 Uiso 1 1 calc R
H9B H 1.0380 0.8185 -0.1347 0.084 Uiso 1 1 calc R
H9C H 1.0843 0.7743 -0.0476 0.084 Uiso 1 1 calc R
C10 C 0.8644(2) 0.6362(2) 0.26209(15) 0.0442(6) Uani 1 1 d .
H10 H 0.9101 0.5755 0.2461 0.053 Uiso 1 1 calc R
C11 C 0.9075(3) 0.6393(3) 0.34162(18) 0.0659(9) Uani 1 1 d .
H11A H 0.9792 0.6579 0.3303 0.099 Uiso 1 1 calc R
H11B H 0.9147 0.5725 0.3795 0.099 Uiso 1 1 calc R
H11C H 0.8556 0.6893 0.3647 0.099 Uiso 1 1 calc R
C12 C 0.7443(3) 0.6202(2) 0.28061(19) 0.0589(8) Uani 1 1 d .
H12A H 0.6962 0.6809 0.2922 0.088 Uiso 1 1 calc R
H12B H 0.7418 0.5623 0.3270 0.088 Uiso 1 1 calc R
H12C H 0.7194 0.6072 0.2342 0.088 Uiso 1 1 calc R
C13 C 0.82669(18) 0.60634(16) 0.05070(13) 0.0288(5) Uani 1 1 d .
C14 C 0.6523(2) 0.7328(2) 0.07312(18) 0.0487(7) Uani 1 1 d .
H14A H 0.6907 0.7341 0.1182 0.073 Uiso 1 1 calc R
H14B H 0.5840 0.7096 0.0932 0.073 Uiso 1 1 calc R
H14C H 0.6353 0.8008 0.0373 0.073 Uiso 1 1 calc R
C15 C 0.6735(2) 0.6562(2) -0.04149(17) 0.0464(6) Uani 1 1 d .
H15A H 0.7314 0.6310 -0.0785 0.070 Uiso 1 1 calc R
H15B H 0.6331 0.7234 -0.0685 0.070 Uiso 1 1 calc R
H15C H 0.6229 0.6100 -0.0240 0.070 Uiso 1 1 calc R
C16 C 0.80638(17) 0.45195(16) 0.01519(13) 0.0285(5) Uani 1 1 d .
C17 C 0.7274(2) 0.4449(2) 0.15637(15) 0.0430(6) Uani 1 1 d .
H17A H 0.7964 0.4613 0.1636 0.065 Uiso 1 1 calc R
H17B H 0.7138 0.3871 0.1998 0.065 Uiso 1 1 calc R
H17C H 0.6670 0.5032 0.1570 0.065 Uiso 1 1 calc R
C18 C 0.6702(2) 0.3442(2) 0.07838(17) 0.0487(7) Uani 1 1 d .
H18A H 0.5940 0.3787 0.0682 0.073 Uiso 1 1 calc R
H18B H 0.6726 0.2946 0.1305 0.073 Uiso 1 1 calc R
H18C H 0.7012 0.3096 0.0365 0.073 Uiso 1 1 calc R
C19 C 0.6127(2) 0.4330(3) -0.12172(19) 0.0570(7) Uani 1 1 d .
H19A H 0.5721 0.4030 -0.0728 0.086 Uiso 1 1 calc R
H19B H 0.5866 0.4203 -0.1678 0.086 Uiso 1 1 calc R
H19C H 0.6010 0.5060 -0.1285 0.086 Uiso 1 1 calc R
C20 C 0.7885(3) 0.2306(2) -0.08764(18) 0.0550(7) Uani 1 1 d .
H20A H 0.8674 0.2013 -0.0898 0.082 Uiso 1 1 calc R
H20B H 0.7533 0.2105 -0.1258 0.082 Uiso 1 1 calc R
H20C H 0.7566 0.2063 -0.0336 0.082 Uiso 1 1 calc R
C21 C 0.8326(2) 0.4135(2) -0.21770(16) 0.0529(7) Uani 1 1 d .
H21A H 0.8272 0.4867 -0.2326 0.079 Uiso 1 1 calc R
H21B H 0.7952 0.3956 -0.2559 0.079 Uiso 1 1 calc R
H21C H 0.9100 0.3788 -0.2183 0.079 Uiso 1 1 calc R
Mg2 Mg 0.49304(6) 0.09646(5) 0.53654(4) 0.02671(16) Uani 1 1 d .
Br2 Br 0.37816(2) 0.10491(2) 0.662602(15) 0.04583(9) Uani 1 1 d .
N6 N 0.33371(14) -0.07176(13) 0.45623(11) 0.0281(4) Uani 1 1 d .
N7 N 0.20502(15) 0.08917(14) 0.44847(13) 0.0357(4) Uani 1 1 d .
N8 N 0.40247(14) 0.06896(13) 0.44608(10) 0.0262(4) Uani 1 1 d .
N9 N 0.37291(17) 0.19684(14) 0.32151(11) 0.0345(4) Uani 1 1 d .
N10 N 0.44558(15) 0.22459(14) 0.43416(11) 0.0294(4) Uani 1 1 d .
Si2 Si 0.43778(6) 0.35266(5) 0.43062(4) 0.03460(15) Uani 1 1 d .
C22 C 0.25762(18) -0.13901(17) 0.48724(14) 0.0320(5) Uani 1 1 d .
C23 C 0.2288(2) -0.19020(19) 0.43464(16) 0.0405(6) Uani 1 1 d .
C24 C 0.1687(2) -0.2675(2) 0.46899(18) 0.0480(7) Uani 1 1 d .
H24 H 0.1496 -0.3028 0.4355 0.058 Uiso 1 1 calc R
C25 C 0.1372(2) -0.2928(2) 0.55026(19) 0.0494(7) Uani 1 1 d .
H25 H 0.0986 -0.3455 0.5717 0.059 Uiso 1 1 calc R
C26 C 0.1629(2) -0.23968(19) 0.60049(17) 0.0438(6) Uani 1 1 d .
H26 H 0.1400 -0.2563 0.6556 0.053 Uiso 1 1 calc R
C27 C 0.22240(18) -0.16181(18) 0.57012(15) 0.0342(5) Uani 1 1 d .
C28 C 0.2447(2) -0.10268(19) 0.62724(14) 0.0372(5) Uani 1 1 d .
H28 H 0.2958 -0.0584 0.5975 0.045 Uiso 1 1 calc R
C29 C 0.1371(2) -0.0326(2) 0.65128(18) 0.0521(7) Uani 1 1 d .
H29A H 0.1038 0.0133 0.6030 0.078 Uiso 1 1 calc R
H29B H 0.1543 0.0068 0.6845 0.078 Uiso 1 1 calc R
H29C H 0.0856 -0.0739 0.6815 0.078 Uiso 1 1 calc R
C30 C 0.3000(2) -0.1717(2) 0.70382(17) 0.0521(7) Uani 1 1 d .
H30A H 0.2477 -0.2092 0.7381 0.078 Uiso 1 1 calc R
H30B H 0.3226 -0.1301 0.7327 0.078 Uiso 1 1 calc R
H30C H 0.3645 -0.2193 0.6890 0.078 Uiso 1 1 calc R
C31 C 0.2557(3) -0.1602(2) 0.34290(18) 0.0562(8) Uani 1 1 d .
H31 H 0.2893 -0.0996 0.3297 0.067 Uiso 1 1 calc R
C32 C 0.1484(3) -0.1310(3) 0.2953(2) 0.0865(12) Uani 1 1 d .
H32A H 0.1197 -0.1916 0.3012 0.130 Uiso 1 1 calc R
H32B H 0.1662 -0.1019 0.2386 0.130 Uiso 1 1 calc R
H32C H 0.0930 -0.0814 0.3165 0.130 Uiso 1 1 calc R
C33 C 0.3373(3) -0.2445(3) 0.3108(2) 0.0803(11) Uani 1 1 d .
H33A H 0.4103 -0.2533 0.3292 0.120 Uiso 1 1 calc R
H33B H 0.3407 -0.2251 0.2523 0.120 Uiso 1 1 calc R
H33C H 0.3120 -0.3081 0.3307 0.120 Uiso 1 1 calc R
C34 C 0.30916(17) 0.02839(16) 0.44962(13) 0.0279(5) Uani 1 1 d .
C35 C 0.1106(2) 0.0685(2) 0.41779(19) 0.0488(7) Uani 1 1 d .
H35A H 0.1342 0.0066 0.3995 0.073 Uiso 1 1 calc R
H35B H 0.0827 0.1252 0.3730 0.073 Uiso 1 1 calc R
H35C H 0.0524 0.0600 0.4605 0.073 Uiso 1 1 calc R
C36 C 0.1806(2) 0.18837(19) 0.46921(18) 0.0440(6) Uani 1 1 d .
H36A H 0.2386 0.1904 0.5010 0.066 Uiso 1 1 calc R
H36B H 0.1099 0.1966 0.5002 0.066 Uiso 1 1 calc R
H36C H 0.1772 0.2432 0.4201 0.066 Uiso 1 1 calc R
C37 C 0.40556(17) 0.16895(16) 0.39860(13) 0.0281(5) Uani 1 1 d .
C38 C 0.3547(2) 0.12371(19) 0.27959(15) 0.0444(6) Uani 1 1 d .
H38A H 0.3837 0.0546 0.3104 0.067 Uiso 1 1 calc R
H38B H 0.3926 0.1357 0.2263 0.067 Uiso 1 1 calc R
H38C H 0.2759 0.1328 0.2745 0.067 Uiso 1 1 calc R
C39 C 0.3690(3) 0.2990(2) 0.26815(16) 0.0488(7) Uani 1 1 d .
H39A H 0.3579 0.3479 0.3003 0.073 Uiso 1 1 calc R
H39B H 0.3081 0.3165 0.2333 0.073 Uiso 1 1 calc R
H39C H 0.4382 0.3003 0.2355 0.073 Uiso 1 1 calc R
C40 C 0.5246(3) 0.4240(2) 0.34744(17) 0.0522(7) Uani 1 1 d .
H40A H 0.6021 0.3903 0.3523 0.078 Uiso 1 1 calc R
H40B H 0.5145 0.4934 0.3517 0.078 Uiso 1 1 calc R
H40C H 0.5018 0.4251 0.2955 0.078 Uiso 1 1 calc R
C41 C 0.2896(2) 0.4252(2) 0.4322(2) 0.0586(8) Uani 1 1 d .
H41A H 0.2557 0.4248 0.3847 0.088 Uiso 1 1 calc R
H41B H 0.2875 0.4950 0.4322 0.088 Uiso 1 1 calc R
H41C H 0.2492 0.3931 0.4803 0.088 Uiso 1 1 calc R
C42 C 0.4925(3) 0.3497(2) 0.52703(17) 0.0538(7) Uani 1 1 d .
H42A H 0.4557 0.3077 0.5719 0.081 Uiso 1 1 calc R
H42B H 0.4787 0.4185 0.5334 0.081 Uiso 1 1 calc R
H42C H 0.5717 0.3214 0.5259 0.081 Uiso 1 1 calc R
C43 C 0.4104(2) 1.0159(2) 0.8824(2) 0.0577(7) Uani 1 1 d .
H43A H 0.3813 1.0492 0.8291 0.069 Uiso 1 1 calc R
H43B H 0.3598 1.0450 0.9222 0.069 Uiso 1 1 calc R
Cl1 Cl 0.41411(9) 0.88430(7) 0.90478(7) 0.0858(3) Uani 1 1 d .
Cl2 Cl 0.54149(7) 1.04121(8) 0.88281(6) 0.0798(3) Uani 1 1 d .

loop_
_atom_site_aniso_label
_atom_site_aniso_U_11
_atom_site_aniso_U_22
_atom_site_aniso_U_33
_atom_site_aniso_U_23
_atom_site_aniso_U_13
_atom_site_aniso_U_12
Mg1 0.0292(4) 0.0271(4) 0.0266(4) -0.0079(3) 0.0006(3) -0.0058(3)
Br1 0.05697(17) 0.03894(15) 0.03764(15) 0.00191(11) -0.00401(12) -0.01075(12)
N1 0.0287(9) 0.0271(9) 0.0327(10) -0.0124(8) 0.0013(8) -0.0068(8)
N2 0.0296(10) 0.0317(10) 0.0444(12) -0.0152(9) -0.0030(8) -0.0026(8)
N3 0.0260(9) 0.0242(9) 0.0280(9) -0.0086(7) 0.0011(7) -0.0060(7)
N4 0.0377(11) 0.0355(11) 0.0338(10) -0.0129(8) 0.0061(8) -0.0165(9)
N5 0.0312(10) 0.0302(10) 0.0299(10) -0.0094(8) -0.0015(8) -0.0078(8)
Si1 0.0379(4) 0.0378(4) 0.0345(3) -0.0130(3) -0.0055(3) -0.0111(3)
C1 0.0263(11) 0.0296(12) 0.0413(13) -0.0165(10) 0.0024(9) -0.0056(9)
C2 0.0344(12) 0.0393(13) 0.0416(14) -0.0204(11) 0.0084(10) -0.0117(10)
C3 0.0464(15) 0.0496(16) 0.0508(16) -0.0313(13) 0.0109(12) -0.0164(12)
C4 0.0555(17) 0.0368(14) 0.073(2) -0.0317(14) 0.0137(14) -0.0179(13)
C5 0.0442(15) 0.0323(13) 0.0594(17) -0.0143(12) 0.0058(12) -0.0103(11)
C6 0.0307(12) 0.0306(12) 0.0441(14) -0.0114(10) 0.0008(10) -0.0069(10)
C7 0.0464(14) 0.0352(13) 0.0389(14) -0.0059(11) -0.0041(11) -0.0127(11)
C8 0.078(2) 0.072(2) 0.063(2) -0.0071(17) -0.0260(18) 0.0024(18)
C9 0.0612(18) 0.0652(19) 0.0449(16) -0.0148(14) 0.0073(13) -0.0252(15)
C10 0.0563(16) 0.0444(15) 0.0362(14) -0.0193(11) 0.0099(12) -0.0151(12)
C11 0.084(2) 0.080(2) 0.0409(16) -0.0238(16) 0.0082(15) -0.0289(19)
C12 0.069(2) 0.0586(18) 0.0560(18) -0.0218(15) 0.0196(15) -0.0308(16)
C13 0.0286(11) 0.0273(11) 0.0291(11) -0.0067(9) 0.0042(9) -0.0072(9)
C14 0.0335(13) 0.0451(15) 0.0725(19) -0.0323(14) 0.0016(13) -0.0004(11)
C15 0.0371(14) 0.0442(15) 0.0586(17) -0.0180(13) -0.0134(12) 0.0009(12)
C16 0.0260(11) 0.0265(11) 0.0324(12) -0.0076(9) -0.0013(9) -0.0048(9)
C17 0.0545(16) 0.0448(15) 0.0352(13) -0.0152(11) 0.0113(11) -0.0228(12)
C18 0.0539(16) 0.0580(17) 0.0464(15) -0.0185(13) 0.0091(13) -0.0356(14)
C19 0.0400(15) 0.071(2) 0.0628(19) -0.0164(16) -0.0124(13) -0.0129(14)
C20 0.079(2) 0.0435(16) 0.0523(17) -0.0200(13) -0.0136(15) -0.0178(15)
C21 0.0613(18) 0.0683(19) 0.0389(15) -0.0220(14) -0.0039(13) -0.0225(15)
Mg2 0.0275(4) 0.0258(4) 0.0274(4) -0.0075(3) -0.0026(3) -0.0056(3)
Br2 0.04707(16) 0.05383(17) 0.03805(15) -0.01906(12) 0.01038(11) -0.01178(12)
N6 0.0280(9) 0.0282(10) 0.0307(10) -0.0094(8) -0.0030(8) -0.0080(8)
N7 0.0271(10) 0.0312(10) 0.0499(12) -0.0119(9) -0.0058(9) -0.0049(8)
N8 0.0269(9) 0.0253(9) 0.0276(9) -0.0072(7) -0.0020(7) -0.0073(7)
N9 0.0440(11) 0.0304(10) 0.0295(10) -0.0031(8) -0.0112(8) -0.0098(9)
N10 0.0311(10) 0.0271(10) 0.0312(10) -0.0072(8) -0.0054(8) -0.0070(8)
Si2 0.0433(4) 0.0257(3) 0.0348(3) -0.0069(3) -0.0025(3) -0.0085(3)
C22 0.0272(11) 0.0283(12) 0.0411(13) -0.0085(10) -0.0058(10) -0.0059(9)
C23 0.0390(13) 0.0367(13) 0.0518(15) -0.0176(12) -0.0044(11) -0.0116(11)
C24 0.0466(15) 0.0400(14) 0.0665(19) -0.0198(13) -0.0087(14) -0.0169(12)
C25 0.0420(15) 0.0369(14) 0.0704(19) -0.0068(13) -0.0032(13) -0.0188(12)
C26 0.0389(14) 0.0398(14) 0.0494(15) -0.0022(12) -0.0012(11) -0.0139(11)
C27 0.0281(11) 0.0325(12) 0.0408(13) -0.0067(10) -0.0051(10) -0.0058(10)
C28 0.0399(13) 0.0387(13) 0.0336(13) -0.0074(10) 0.0005(10) -0.0134(11)
C29 0.0479(16) 0.0521(17) 0.0592(18) -0.0233(14) -0.0034(13) -0.0057(13)
C30 0.0599(18) 0.0525(17) 0.0430(15) -0.0091(13) -0.0098(13) -0.0105(14)
C31 0.077(2) 0.0585(18) 0.0507(17) -0.0267(14) 0.0032(15) -0.0364(16)
C32 0.104(3) 0.083(3) 0.060(2) -0.0217(19) -0.025(2) 0.019(2)
C33 0.072(2) 0.114(3) 0.0517(19) -0.036(2) -0.0164(17) 0.009(2)
C34 0.0272(11) 0.0300(12) 0.0270(11) -0.0075(9) -0.0036(9) -0.0056(9)
C35 0.0326(13) 0.0419(15) 0.0727(19) -0.0109(13) -0.0137(13) -0.0086(11)
C36 0.0306(13) 0.0367(14) 0.0663(18) -0.0207(13) -0.0013(12) -0.0026(11)
C37 0.0236(11) 0.0282(11) 0.0302(12) -0.0073(9) -0.0006(9) -0.0018(9)
C38 0.0616(17) 0.0431(15) 0.0323(13) -0.0112(11) -0.0099(12) -0.0128(13)
C39 0.0670(18) 0.0379(14) 0.0390(14) 0.0023(11) -0.0174(13) -0.0140(13)
C40 0.0702(19) 0.0429(15) 0.0471(16) -0.0088(12) 0.0041(14) -0.0262(14)
C41 0.0571(18) 0.0401(16) 0.071(2) -0.0130(14) -0.0027(15) 0.0008(13)
C42 0.083(2) 0.0369(15) 0.0486(16) -0.0147(12) -0.0150(15) -0.0160(14)
C43 0.0533(17) 0.0507(17) 0.0661(19) -0.0148(15) -0.0087(15) -0.0031(14)
Cl1 0.0942(7) 0.0548(5) 0.1072(7) -0.0208(5) 0.0034(6) -0.0189(5)
Cl2 0.0582(5) 0.0862(6) 0.1016(7) -0.0354(5) 0.0013(5) -0.0181(4)

loop_
_atom_type_symbol
_atom_type_description
_atom_type_scat_dispersion_real
_atom_type_scat_dispersion_imag
_atom_type_scat_source
C C 0.0033 0.0016 'International Tables Vol C Tables 4.2.6.8 and 6.1.1.4'
H H 0.0000 0.0000 'International Tables Vol C Tables 4.2.6.8 and 6.1.1.4'
N N 0.0061 0.0033 'International Tables Vol C Tables 4.2.6.8 and 6.1.1.4'
Si Si 0.0817 0.0704 'International Tables Vol C Tables 4.2.6.8 and 6.1.1.4'
Br Br -0.2901 2.4595 'International Tables Vol C Tables 4.2.6.8 and 6.1.1.4'
Mg Mg 0.0486 0.0363 'International Tables Vol C Tables 4.2.6.8 and 6.1.1.4'
Cl Cl 0.1484 0.1585 'International Tables Vol C Tables 4.2.6.8 and 6.1.1.4'

loop_
_geom_angle_atom_site_label_1
_geom_angle_atom_site_label_2
_geom_angle_atom_site_label_3
_geom_angle
_geom_angle_site_symmetry_1
_geom_angle_site_symmetry_3
N1 Mg1 N5 104.64(7) 2_765 .
N1 Mg1 N3 125.72(7) 2_765 .
N5 Mg1 N3 63.69(7) . .
N1 Mg1 N3 61.26(7) 2_765 2_765
N5 Mg1 N3 132.77(7) . 2_765
N3 Mg1 N3 87.69(7) . 2_765
N1 Mg1 Br1 117.16(6) 2_765 .
N5 Mg1 Br1 116.67(6) . .
N3 Mg1 Br1 114.66(5) . .
N3 Mg1 Br1 109.12(5) 2_765 .
N1 Mg1 C16 116.73(7) 2_765 .
N5 Mg1 C16 30.66(7) . .
N3 Mg1 C16 33.19(6) . .
N3 Mg1 C16 111.32(7) 2_765 .
Br1 Mg1 C16 123.15(6) . .
N1 Mg1 C13 29.46(7) 2_765 2_765
N5 Mg1 C13 121.88(7) . 2_765
N3 Mg1 C13 108.89(7) . 2_765
N3 Mg1 C13 31.81(6) 2_765 2_765
Br1 Mg1 C13 117.62(5) . 2_765
C16 Mg1 C13 117.95(7) . 2_765
N1 Mg1 Mg1 92.81(6) 2_765 2_765
N5 Mg1 Mg1 100.78(6) . 2_765
N3 Mg1 Mg1 45.52(5) . 2_765
N3 Mg1 Mg1 42.17(4) 2_765 2_765
Br1 Mg1 Mg1 120.95(4) . 2_765
C16 Mg1 Mg1 72.38(5) . 2_765
C13 Mg1 Mg1 67.09(5) 2_765 2_765
C13 N1 C1 124.17(19) . .
C13 N1 Mg1 98.77(13) . 2_765
C1 N1 Mg1 132.66(14) . 2_765
C13 N2 C15 121.97(19) . .
C13 N2 C14 124.1(2) . .
C15 N2 C14 113.9(2) . .
C13 N3 C16 122.49(17) . .
C13 N3 Mg1 132.87(14) . .
C16 N3 Mg1 88.91(12) . .
C13 N3 Mg1 86.79(12) . 2_765
C16 N3 Mg1 136.57(14) . 2_765
Mg1 N3 Mg1 92.31(7) . 2_765
C16 N4 C18 122.55(19) . .
C16 N4 C17 123.24(18) . .
C18 N4 C17 113.75(19) . .
C16 N5 Si1 139.53(16) . .
C16 N5 Mg1 92.88(13) . .
Si1 N5 Mg1 126.45(10) . .
N5 Si1 C21 105.28(11) . .
N5 Si1 C20 115.76(11) . .
C21 Si1 C20 106.58(14) . .
N5 Si1 C19 112.04(12) . .
C21 Si1 C19 106.33(14) . .
C20 Si1 C19 110.13(14) . .
C6 C1 C2 121.2(2) . .
C6 C1 N1 120.8(2) . .
C2 C1 N1 117.9(2) . .
C3 C2 C1 118.0(2) . .
C3 C2 C10 120.4(2) . .
C1 C2 C10 121.6(2) . .
C4 C3 C2 121.4(2) . .
C4 C3 H3 119.3 . .
C2 C3 H3 119.3 . .
C5 C4 C3 120.3(2) . .
C5 C4 H4 119.9 . .
C3 C4 H4 119.9 . .
C4 C5 C6 121.2(2) . .
C4 C5 H5 119.4 . .
C6 C5 H5 119.4 . .
C5 C6 C1 117.9(2) . .
C5 C6 C7 118.9(2) . .
C1 C6 C7 123.2(2) . .
C6 C7 C9 112.0(2) . .
C6 C7 C8 112.4(2) . .
C9 C7 C8 110.2(2) . .
C6 C7 H7 107.3 . .
C9 C7 H7 107.3 . .
C8 C7 H7 107.3 . .
C7 C8 H8A 109.5 . .
C7 C8 H8B 109.5 . .
H8A C8 H8B 109.5 . .
C7 C8 H8C 109.5 . .
H8A C8 H8C 109.5 . .
H8B C8 H8C 109.5 . .
C7 C9 H9A 109.5 . .
C7 C9 H9B 109.5 . .
H9A C9 H9B 109.5 . .
C7 C9 H9C 109.5 . .
H9A C9 H9C 109.5 . .
H9B C9 H9C 109.5 . .
C2 C10 C12 112.5(2) . .
C2 C10 C11 113.7(2) . .
C12 C10 C11 107.8(2) . .
C2 C10 H10 107.5 . .
C12 C10 H10 107.5 . .
C11 C10 H10 107.5 . .
C10 C11 H11A 109.5 . .
C10 C11 H11B 109.5 . .
H11A C11 H11B 109.5 . .
C10 C11 H11C 109.5 . .
H11A C11 H11C 109.5 . .
H11B C11 H11C 109.5 . .
C10 C12 H12A 109.5 . .
C10 C12 H12B 109.5 . .
H12A C12 H12B 109.5 . .
C10 C12 H12C 109.5 . .
H12A C12 H12C 109.5 . .
H12B C12 H12C 109.5 . .
N1 C13 N2 127.4(2) . .
N1 C13 N3 113.16(19) . .
N2 C13 N3 119.41(19) . .
N1 C13 Mg1 51.77(11) . 2_765
N2 C13 Mg1 177.21(16) . 2_765
N3 C13 Mg1 61.41(11) . 2_765
N2 C14 H14A 109.5 . .
N2 C14 H14B 109.5 . .
H14A C14 H14B 109.5 . .
N2 C14 H14C 109.5 . .
H14A C14 H14C 109.5 . .
H14B C14 H14C 109.5 . .
N2 C15 H15A 109.5 . .
N2 C15 H15B 109.5 . .
H15A C15 H15B 109.5 . .
N2 C15 H15C 109.5 . .
H15A C15 H15C 109.5 . .
H15B C15 H15C 109.5 . .
N5 C16 N4 127.35(19) . .
N5 C16 N3 113.92(18) . .
N4 C16 N3 118.59(19) . .
N5 C16 Mg1 56.45(11) . .
N4 C16 Mg1 169.78(17) . .
N3 C16 Mg1 57.90(10) . .
N4 C17 H17A 109.5 . .
N4 C17 H17B 109.5 . .
H17A C17 H17B 109.5 . .
N4 C17 H17C 109.5 . .
H17A C17 H17C 109.5 . .
H17B C17 H17C 109.5 . .
N4 C18 H18A 109.5 . .
N4 C18 H18B 109.5 . .
H18A C18 H18B 109.5 . .
N4 C18 H18C 109.5 . .
H18A C18 H18C 109.5 . .
H18B C18 H18C 109.5 . .
Si1 C19 H19A 109.5 . .
Si1 C19 H19B 109.5 . .
H19A C19 H19B 109.5 . .
Si1 C19 H19C 109.5 . .
H19A C19 H19C 109.5 . .
H19B C19 H19C 109.5 . .
Si1 C20 H20A 109.5 . .
Si1 C20 H20B 109.5 . .
H20A C20 H20B 109.5 . .
Si1 C20 H20C 109.5 . .
H20A C20 H20C 109.5 . .
H20B C20 H20C 109.5 . .
Si1 C21 H21A 109.5 . .
Si1 C21 H21B 109.5 . .
H21A C21 H21B 109.5 . .
Si1 C21 H21C 109.5 . .
H21A C21 H21C 109.5 . .
H21B C21 H21C 109.5 . .
N6 Mg2 N10 107.83(7) 2_656 .
N6 Mg2 N8 128.56(7) 2_656 .
N10 Mg2 N8 63.89(7) . .
N6 Mg2 N8 61.60(7) 2_656 2_656
N10 Mg2 N8 135.39(7) . 2_656
N8 Mg2 N8 88.55(7) . 2_656
N6 Mg2 Br2 116.28(6) 2_656 .
N10 Mg2 Br2 114.85(6) . .
N8 Mg2 Br2 112.22(5) . .
N8 Mg2 Br2 107.72(5) 2_656 .
N6 Mg2 C37 120.62(7) 2_656 .
N10 Mg2 C37 30.83(7) . .
N8 Mg2 C37 33.20(7) . .
N8 Mg2 C37 113.24(7) 2_656 .
Br2 Mg2 C37 120.43(5) . .
N6 Mg2 C34 29.89(7) 2_656 2_656
N10 Mg2 C34 125.01(7) . 2_656
N8 Mg2 C34 110.25(7) . 2_656
N8 Mg2 C34 31.74(6) 2_656 2_656
Br2 Mg2 C34 116.92(5) . 2_656
C37 Mg2 C34 120.86(7) . 2_656
N6 Mg2 Mg2 94.73(6) 2_656 2_656
N10 Mg2 Mg2 102.20(6) . 2_656
N8 Mg2 Mg2 45.78(5) . 2_656
N8 Mg2 Mg2 42.77(5) 2_656 2_656
Br2 Mg2 Mg2 118.36(4) . 2_656
C37 Mg2 Mg2 73.41(5) . 2_656
C34 Mg2 Mg2 68.00(5) 2_656 2_656
C34 N6 C22 124.89(18) . .
C34 N6 Mg2 97.91(13) . 2_656
C22 N6 Mg2 131.19(14) . 2_656
C34 N7 C35 123.4(2) . .
C34 N7 C36 122.67(18) . .
C35 N7 C36 113.54(19) . .
C34 N8 C37 120.53(18) . .
C34 N8 Mg2 134.35(14) . .
C37 N8 Mg2 88.41(12) . .
C34 N8 Mg2 87.17(12) . 2_656
C37 N8 Mg2 139.43(14) . 2_656
Mg2 N8 Mg2 91.45(7) . 2_656
C37 N9 C39 123.07(19) . .
C37 N9 C38 123.49(19) . .
C39 N9 C38 112.82(19) . .
C37 N10 Si2 140.02(16) . .
C37 N10 Mg2 92.43(13) . .
Si2 N10 Mg2 125.25(10) . .
N10 Si2 C42 105.17(11) . .
N10 Si2 C40 116.61(11) . .
C42 Si2 C40 105.98(14) . .
N10 Si2 C41 111.15(11) . .
C42 Si2 C41 106.31(15) . .
C40 Si2 C41 110.80(14) . .
C27 C22 C23 120.9(2) . .
C27 C22 N6 120.30(19) . .
C23 C22 N6 118.5(2) . .
C24 C23 C22 117.6(2) . .
C24 C23 C31 120.0(2) . .
C22 C23 C31 122.3(2) . .
C25 C24 C23 121.9(2) . .
C25 C24 H24 119.1 . .
C23 C24 H24 119.1 . .
C24 C25 C26 119.8(2) . .
C24 C25 H25 120.1 . .
C26 C25 H25 120.1 . .
C25 C26 C27 121.2(3) . .
C25 C26 H26 119.4 . .
C27 C26 H26 119.4 . .
C26 C27 C22 118.5(2) . .
C26 C27 C28 119.2(2) . .
C22 C27 C28 122.2(2) . .
C30 C28 C27 113.6(2) . .
C30 C28 C29 109.3(2) . .
C27 C28 C29 111.2(2) . .
C30 C28 H28 107.5 . .
C27 C28 H28 107.5 . .
C29 C28 H28 107.5 . .
C28 C29 H29A 109.5 . .
C28 C29 H29B 109.5 . .
H29A C29 H29B 109.5 . .
C28 C29 H29C 109.5 . .
H29A C29 H29C 109.5 . .
H29B C29 H29C 109.5 . .
C28 C30 H30A 109.5 . .
C28 C30 H30B 109.5 . .
H30A C30 H30B 109.5 . .
C28 C30 H30C 109.5 . .
H30A C30 H30C 109.5 . .
H30B C30 H30C 109.5 . .
C23 C31 C33 114.0(3) . .
C23 C31 C32 111.5(3) . .
C33 C31 C32 107.1(2) . .
C23 C31 H31 108.0 . .
C33 C31 H31 108.0 . .
C32 C31 H31 108.0 . .
C31 C32 H32A 109.5 . .
C31 C32 H32B 109.5 . .
H32A C32 H32B 109.5 . .
C31 C32 H32C 109.5 . .
H32A C32 H32C 109.5 . .
H32B C32 H32C 109.5 . .
C31 C33 H33A 109.5 . .
C31 C33 H33B 109.5 . .
H33A C33 H33B 109.5 . .
C31 C33 H33C 109.5 . .
H33A C33 H33C 109.5 . .
H33B C33 H33C 109.5 . .
N6 C34 N7 126.14(19) . .
N6 C34 N8 113.22(18) . .
N7 C34 N8 120.62(19) . .
N6 C34 Mg2 52.20(10) . 2_656
N7 C34 Mg2 175.61(16) . 2_656
N8 C34 Mg2 61.09(11) . 2_656
N7 C35 H35A 109.5 . .
N7 C35 H35B 109.5 . .
H35A C35 H35B 109.5 . .
N7 C35 H35C 109.5 . .
H35A C35 H35C 109.5 . .
H35B C35 H35C 109.5 . .
N7 C36 H36A 109.5 . .
N7 C36 H36B 109.5 . .
H36A C36 H36B 109.5 . .
N7 C36 H36C 109.5 . .
H36A C36 H36C 109.5 . .
H36B C36 H36C 109.5 . .
N10 C37 N9 126.8(2) . .
N10 C37 N8 114.74(19) . .
N9 C37 N8 118.37(19) . .
N10 C37 Mg2 56.73(11) . .
N9 C37 Mg2 170.99(16) . .
N8 C37 Mg2 58.39(10) . .
N9 C38 H38A 109.5 . .
N9 C38 H38B 109.5 . .
H38A C38 H38B 109.5 . .
N9 C38 H38C 109.5 . .
H38A C38 H38C 109.5 . .
H38B C38 H38C 109.5 . .
N9 C39 H39A 109.5 . .
N9 C39 H39B 109.5 . .
H39A C39 H39B 109.5 . .
N9 C39 H39C 109.5 . .
H39A C39 H39C 109.5 . .
H39B C39 H39C 109.5 . .
Si2 C40 H40A 109.5 . .
Si2 C40 H40B 109.5 . .
H40A C40 H40B 109.5 . .
Si2 C40 H40C 109.5 . .
H40A C40 H40C 109.5 . .
H40B C40 H40C 109.5 . .
Si2 C41 H41A 109.5 . .
Si2 C41 H41B 109.5 . .
H41A C41 H41B 109.5 . .
Si2 C41 H41C 109.5 . .
H41A C41 H41C 109.5 . .
H41B C41 H41C 109.5 . .
Si2 C42 H42A 109.5 . .
Si2 C42 H42B 109.5 . .
H42A C42 H42B 109.5 . .
Si2 C42 H42C 109.5 . .
H42A C42 H42C 109.5 . .
H42B C42 H42C 109.5 . .
Cl2 C43 Cl1 112.30(17) . .
Cl2 C43 H43A 109.1 . .
Cl1 C43 H43A 109.1 . .
Cl2 C43 H43B 109.1 . .
Cl1 C43 H43B 109.1 . .
H43A C43 H43B 107.9 . .

loop_
_geom_bond_atom_site_label_1
_geom_bond_atom_site_label_2
_geom_bond_distance
_geom_bond_site_symmetry_2
Mg1 N1 2.0896(19) 2_765
Mg1 N5 2.1429(19) .
Mg1 N3 2.1757(18) .
Mg1 N3 2.3121(19) 2_765
Mg1 Br1 2.4622(7) .
Mg1 C16 2.568(2) .
Mg1 C13 2.629(2) 2_765
Mg1 Mg1 3.2379(14) 2_765
N1 C13 1.308(3) .
N1 C1 1.433(3) .
N1 Mg1 2.0896(19) 2_765
N2 C13 1.361(3) .
N2 C15 1.450(3) .
N2 C14 1.455(3) .
N3 C13 1.388(3) .
N3 C16 1.406(3) .
N3 Mg1 2.3121(19) 2_765
N4 C16 1.349(3) .
N4 C18 1.453(3) .
N4 C17 1.461(3) .
N5 C16 1.311(3) .
N5 Si1 1.7339(18) .
Si1 C21 1.850(3) .
Si1 C20 1.861(3) .
Si1 C19 1.874(3) .
C1 C6 1.402(3) .
C1 C2 1.411(3) .
C2 C3 1.385(3) .
C2 C10 1.523(4) .
C3 C4 1.375(4) .
C3 H3 0.9300 .
C4 C5 1.371(4) .
C4 H4 0.9300 .
C5 C6 1.399(3) .
C5 H5 0.9300 .
C6 C7 1.521(3) .
C7 C9 1.518(4) .
C7 C8 1.526(4) .
C7 H7 0.9800 .
C8 H8A 0.9600 .
C8 H8B 0.9600 .
C8 H8C 0.9600 .
C9 H9A 0.9600 .
C9 H9B 0.9600 .
C9 H9C 0.9600 .
C10 C12 1.529(4) .
C10 C11 1.536(4) .
C10 H10 0.9800 .
C11 H11A 0.9600 .
C11 H11B 0.9600 .
C11 H11C 0.9600 .
C12 H12A 0.9600 .
C12 H12B 0.9600 .
C12 H12C 0.9600 .
C13 Mg1 2.629(2) 2_765
C14 H14A 0.9600 .
C14 H14B 0.9600 .
C14 H14C 0.9600 .
C15 H15A 0.9600 .
C15 H15B 0.9600 .
C15 H15C 0.9600 .
C17 H17A 0.9600 .
C17 H17B 0.9600 .
C17 H17C 0.9600 .
C18 H18A 0.9600 .
C18 H18B 0.9600 .
C18 H18C 0.9600 .
C19 H19A 0.9600 .
C19 H19B 0.9600 .
C19 H19C 0.9600 .
C20 H20A 0.9600 .
C20 H20B 0.9600 .
C20 H20C 0.9600 .
C21 H21A 0.9600 .
C21 H21B 0.9600 .
C21 H21C 0.9600 .
Mg2 N6 2.0931(18) 2_656
Mg2 N10 2.1403(19) .
Mg2 N8 2.1787(18) .
Mg2 N8 2.2994(19) 2_656
Mg2 Br2 2.4417(7) .
Mg2 C37 2.557(2) .
Mg2 C34 2.624(2) 2_656
Mg2 Mg2 3.2075(14) 2_656
N6 C34 1.320(3) .
N6 C22 1.428(3) .
N6 Mg2 2.0931(18) 2_656
N7 C34 1.355(3) .
N7 C35 1.451(3) .
N7 C36 1.464(3) .
N8 C34 1.382(3) .
N8 C37 1.401(3) .
N8 Mg2 2.2994(19) 2_656
N9 C37 1.351(3) .
N9 C39 1.445(3) .
N9 C38 1.462(3) .
N10 C37 1.312(3) .
N10 Si2 1.7342(18) .
Si2 C42 1.845(3) .
Si2 C40 1.865(3) .
Si2 C41 1.862(3) .
C22 C27 1.400(3) .
C22 C23 1.411(3) .
C23 C24 1.398(4) .
C23 C31 1.522(4) .
C24 C25 1.365(4) .
C24 H24 0.9300 .
C25 C26 1.381(4) .
C25 H25 0.9300 .
C26 C27 1.391(3) .
C26 H26 0.9300 .
C27 C28 1.522(3) .
C28 C30 1.519(4) .
C28 C29 1.529(4) .
C28 H28 0.9800 .
C29 H29A 0.9600 .
C29 H29B 0.9600 .
C29 H29C 0.9600 .
C30 H30A 0.9600 .
C30 H30B 0.9600 .
C30 H30C 0.9600 .
C31 C33 1.526(4) .
C31 C32 1.551(5) .
C31 H31 0.9800 .
C32 H32A 0.9600 .
C32 H32B 0.9600 .
C32 H32C 0.9600 .
C33 H33A 0.9600 .
C33 H33B 0.9600 .
C33 H33C 0.9600 .
C34 Mg2 2.624(2) 2_656
C35 H35A 0.9600 .
C35 H35B 0.9600 .
C35 H35C 0.9600 .
C36 H36A 0.9600 .
C36 H36B 0.9600 .
C36 H36C 0.9600 .
C38 H38A 0.9600 .
C38 H38B 0.9600 .
C38 H38C 0.9600 .
C39 H39A 0.9600 .
C39 H39B 0.9600 .
C39 H39C 0.9600 .
C40 H40A 0.9600 .
C40 H40B 0.9600 .
C40 H40C 0.9600 .
C41 H41A 0.9600 .
C41 H41B 0.9600 .
C41 H41C 0.9600 .
C42 H42A 0.9600 .
C42 H42B 0.9600 .
C42 H42C 0.9600 .
C43 Cl2 1.733(3) .
C43 Cl1 1.741(3) .
C43 H43A 0.9700 .
C43 H43B 0.9700 .
